data_4128536
loop_
_publ_author_name
'Shi, Ming W.'
'Thomas, Sajesh P.'
'Hathwar, Venkatesha R.'
'Edwards, Alison J.'
'Piltz, Ross O.'
'Jayatilaka, Dylan'
'Koutsantonis, George A.'
'Overgaard, Jacob'
'Nishibori, Eiji'
'Iversen, Bo B.'
'Spackman, Mark A.'

_publ_contact_author
;
 Mr. Ming Wen Shi
 School of chemistry and biochemistry
 The University of Western Australia
 Crawley WA 6009
 Australia
;
_publ_section_title
;
 Measurement of Electric Fields Experienced by Urea Guest Molecules in the
 18-Crown-6/Urea (1:5) Host-Guest Complex: An Experimental Reference Point
 for Electric-Field-Assisted Catalysis.
;
_journal_issue 9
_journal_name_full 'Journal of the American Chemical Society'
_journal_page_first 3965
_journal_page_last 3976
_journal_paper_doi 10.1021/jacs.8b12927
_journal_volume 141
_journal_year 2019
_chemical_compound_source 'see text'
_chemical_formula_moiety 'C12 H24 O6, 5(C1 H4 N2 O1)'
_chemical_formula_sum 'C17 H44 N10 O11'
_chemical_formula_weight 564.62
_chemical_name_common '18-crown-6 pentakis(urea)'
_chemical_name_systematic
;
1,4,7,10,13,16-Hexaoxacyclo-octadecane pentakis(urea) clathrate
;
_space_group_IT_number 14
_space_group_name_Hall '-P 2ybc'
_space_group_name_H-M_alt 'P 1 21/c 1'
_symmetry_cell_setting monoclinic
_symmetry_Int_Tables_number 14
_symmetry_space_group_name_Hall '-P 2ybc'
_symmetry_space_group_name_H-M 'P 1 21/c 1'
_audit_conform_dict_location ftp://ftp.iucr.org/pub/cif_core.dic
_audit_conform_dict_name cif_core.dic
_audit_conform_dict_version 2.3
_audit_creation_date '14-Apr-04 T11:14:02-00:00'
_audit_creation_method 'XD routine XDCIF'
_cell_angle_alpha 90
_cell_angle_beta 108.527(8)
_cell_angle_gamma 90
_cell_formula_units_Z 4
_cell_length_a 17.8250(3)
_cell_length_b 8.25020(10)
_cell_length_c 20.6233(4)
_cell_measurement_reflns_used 47042
_cell_measurement_temperature 30(2)
_cell_measurement_theta_max 18.046
_cell_measurement_theta_min 0.420
_cell_volume 2875.68(16)
_computing_molecular_graphics 'Volkov et al, (2006)'
_computing_publication_material 'Volkov et al, (2006)'
_computing_structure_refinement 'Volkov et al, (2006)'
_diffrn_ambient_temperature 30(2)
_diffrn_measured_fraction_theta_full 0.999
_diffrn_measurement_device_type 'Image plate'
_diffrn_radiation_probe synchrotron
_diffrn_radiation_source SPring-8,BL02B1
_diffrn_radiation_type Synchrotron,monochromatic
_diffrn_radiation_wavelength 0.24783
_diffrn_reflns_av_R_equivalents 0.0214
_diffrn_reflns_av_sigmaI/netI 0.0329
_diffrn_reflns_limit_h_max 44
_diffrn_reflns_limit_h_min -44
_diffrn_reflns_limit_k_max 20
_diffrn_reflns_limit_k_min -20
_diffrn_reflns_limit_l_max 51
_diffrn_reflns_limit_l_min -51
_diffrn_reflns_number 163389
_diffrn_reflns_theta_full 18.04642
_diffrn_reflns_theta_max 18.046
_diffrn_reflns_theta_min 0.420
_exptl_crystal_colour colourless
_exptl_crystal_density_diffrn 1.304
_exptl_crystal_density_method 'Not Measured'
_exptl_crystal_description block
_exptl_crystal_F_000 1216
_exptl_crystal_size_max 0.13
_exptl_crystal_size_mid 0.12
_exptl_crystal_size_min 0.08
_refine_diff_density_max 0.182
_refine_diff_density_min -0.108
_refine_diff_density_rms 0.026
_refine_ls_goodness_of_fit_ref 0.997
_refine_ls_hydrogen_treatment noref
_refine_ls_matrix_type full
_refine_ls_number_parameters 1350
_refine_ls_number_reflns 37623
_refine_ls_number_restraints 0
_refine_ls_R_factor_all 0.028
_refine_ls_R_factor_gt 0.014
_refine_ls_R_Fsqd_factor 0.019
_refine_ls_structure_factor_coef Fsqd
_refine_ls_weighting_details
;
        calc w2 = 1/[s^2^(Fo^2^)]
;
_refine_ls_weighting_scheme calc
_refine_ls_wR_factor_ref 0.036
_reflns_number_gt 39591
_reflns_number_total 47042
_reflns_threshold_expression I>=2u(I)
_cod_data_source_file ja8b12927_si_002.cif
_cod_data_source_block 18c6urea
_cod_depositor_comments
;
The following automatic conversions were performed:

data item '_symmetry_cell_setting' value 'Monoclinic' was changed to
'monoclinic' in accordance with the
/home/data/users/saulius/crontab/automatic-downloads/current/ACS/lib/dictionaries/cif_core.dic
dictionary named 'cif_core.dic' version 2.4.2 last updated on
2011-04-26.

Automatic conversion script
Id: cif_fix_values 6909 2019-04-08 15:41:33Z antanas 
;
_cod_original_sg_symbol_H-M 'P 21/c'
_cod_database_code 4128536

loop_
_space_group_symop_id
_space_group_symop_operation_xyz
1 +X,+Y,+Z
2 -X,1/2+Y,1/2-Z
3 -X,-Y,-Z
4 +X,1/2-Y,1/2+Z

loop_
_atom_rho_multipole_atom_label
_atom_rho_multipole_coeff_Pv
_atom_rho_multipole_coeff_P00
_atom_rho_multipole_coeff_P11
_atom_rho_multipole_coeff_P1-1
_atom_rho_multipole_coeff_P10
_atom_rho_multipole_coeff_P20
_atom_rho_multipole_coeff_P21
_atom_rho_multipole_coeff_P2-1
_atom_rho_multipole_coeff_P22
_atom_rho_multipole_coeff_P2-2
_atom_rho_multipole_coeff_P30
_atom_rho_multipole_coeff_P31
_atom_rho_multipole_coeff_P3-1
_atom_rho_multipole_coeff_P32
_atom_rho_multipole_coeff_P3-2
_atom_rho_multipole_coeff_P33
_atom_rho_multipole_coeff_P3-3
_atom_rho_multipole_coeff_P40
_atom_rho_multipole_coeff_P41
_atom_rho_multipole_coeff_P4-1
_atom_rho_multipole_coeff_P42
_atom_rho_multipole_coeff_P4-2
_atom_rho_multipole_coeff_P43
_atom_rho_multipole_coeff_P4-3
_atom_rho_multipole_coeff_P44
_atom_rho_multipole_coeff_P4-4
_atom_rho_multipole_kappa
_atom_rho_multipole_kappa_prime0
_atom_rho_multipole_kappa_prime1
_atom_rho_multipole_kappa_prime2
_atom_rho_multipole_kappa_prime3
_atom_rho_multipole_kappa_prime4
O(6) 6.269(12) 0 0.003(3) -0.091(4) -0.065(4) -0.074(4) -0.002(3) 0.030(4) 0.072(4) -0.009(3) 0.061(3) -0.004(3) -0.014(3) 0.037(3) -0.004(3) 0.000(3) -0.018(3) 0.005(4) 0.008(4) 0.000(4) 0.000(4) -0.016(4) 0.002(4) -0.001(4) 0.004(4) -0.006(4) 0.9837(5) 1.087(9) 1.087(9) 1.087(9) 1.087(9) 1.087(9)
O(7) 6.273(11) 0 0.072(3) -0.050(4) -0.051(3) -0.069(4) -0.034(3) 0.022(4) -0.033(4) 0.066(3) 0.061(3) 0.007(3) -0.010(3) -0.018(3) 0.025(3) -0.002(3) 0.012(3) 0.012(4) -0.019(4) 0.009(4) 0.000(4) -0.007(4) 0.003(4) -0.001(4) -0.011(4) -0.014(4) 0.9837(5) 1.087(9) 1.087(9) 1.087(9) 1.087(9) 1.087(9)
O(8) 6.276(12) 0 0.011(3) -0.103(4) -0.057(4) -0.056(4) -0.007(3) 0.025(4) 0.078(3) 0.011(3) 0.066(3) 0.000(3) 0.001(3) 0.027(3) -0.003(3) 0.010(3) -0.007(3) -0.002(4) 0.016(4) 0.013(4) 0.001(4) 0.000(4) -0.002(4) -0.005(4) 0.010(4) 0.015(4) 0.9837(5) 1.087(9) 1.087(9) 1.087(9) 1.087(9) 1.087(9)
O(9) 6.215(11) 0 -0.001(4) -0.094(4) -0.043(4) -0.047(4) -0.013(4) 0.039(4) 0.073(4) 0.006(4) 0.056(4) -0.007(3) -0.006(3) 0.035(3) -0.002(3) 0.008(3) -0.018(3) 0.000(5) 0.002(4) -0.007(4) -0.010(4) -0.001(4) -0.006(4) 0.006(4) -0.001(4) -0.005(4) 0.9837(5) 1.087(9) 1.087(9) 1.087(9) 1.087(9) 1.087(9)
O(10) 6.193(12) 0 -0.018(4) -0.097(4) -0.056(4) -0.068(4) -0.012(4) 0.017(4) 0.064(4) -0.013(4) 0.079(4) -0.001(3) -0.006(4) 0.026(4) 0.016(4) -0.005(3) 0.002(3) 0.015(5) -0.009(4) 0.018(5) -0.015(5) 0.001(5) -0.023(5) -0.003(4) -0.005(4) -0.008(4) 0.9837(5) 1.087(9) 1.087(9) 1.087(9) 1.087(9) 1.087(9)
O(11) 6.165(12) 0 0.099(4) -0.026(4) -0.075(4) -0.055(4) -0.028(4) 0.000(4) -0.061(4) 0.044(4) 0.059(4) 0.015(4) 0.009(4) -0.013(4) 0.021(4) 0.001(3) 0.012(3) -0.005(5) -0.003(5) 0.016(5) 0.002(5) -0.013(5) -0.010(4) -0.010(4) 0.003(4) -0.011(4) 0.9837(5) 1.087(9) 1.087(9) 1.087(9) 1.087(9) 1.087(9)
O(1) 6.340(13) 0 -0.003(3) 0.001(3) -0.069(4) -0.046(4) -0.009(3) 0.001(3) -0.016(3) -0.045(3) 0.033(3) -0.003(3) -0.002(3) 0.004(3) -0.001(3) 0.001(3) 0.006(3) 0.018(4) 0.000(4) -0.008(4) 0.008(4) 0.013(4) 0.011(4) 0.007(3) -0.003(3) 0.011(3) 0.9822(6) 1.178(16) 1.178(16) 1.178(16) 1.178(16) 1.178(16)
O(5) 6.358(13) 0 0.005(3) 0.001(3) -0.078(4) -0.046(4) 0.004(3) 0.003(3) 0.016(3) 0.043(3) 0.034(3) 0.003(3) 0.000(3) -0.010(3) -0.010(3) 0.009(3) 0.002(3) 0.013(4) 0.006(4) 0.003(4) -0.008(4) -0.006(4) -0.006(3) -0.009(3) 0.009(3) 0.008(3) 0.9822(6) 1.178(16) 1.178(16) 1.178(16) 1.178(16) 1.178(16)
O(4) 6.370(13) 0 -0.003(3) 0.003(3) -0.084(3) -0.048(3) 0.004(3) -0.004(3) -0.018(3) -0.057(3) 0.029(3) 0.005(3) -0.006(3) 0.010(3) 0.004(3) -0.010(3) -0.002(3) 0.016(4) 0.012(4) -0.004(3) 0.006(4) 0.004(4) -0.004(4) 0.004(4) 0.005(3) 0.007(3) 0.9822(6) 1.178(16) 1.178(16) 1.178(16) 1.178(16) 1.178(16)
O(2) 6.352(14) 0 0.002(3) -0.003(3) -0.085(3) -0.041(3) 0.000(3) 0.001(3) -0.005(3) -0.053(3) 0.026(3) 0.005(3) -0.003(3) 0.006(3) 0.009(3) 0.000(3) 0.000(3) 0.010(4) -0.002(4) 0.011(4) 0.005(4) 0.008(4) -0.002(4) 0.000(4) -0.013(3) 0.011(3) 0.9822(6) 1.178(16) 1.178(16) 1.178(16) 1.178(16) 1.178(16)
O(3) 6.370(13) 0 -0.004(3) -0.006(3) -0.074(3) -0.046(3) -0.001(3) -0.002(3) 0.049(3) 0.009(3) 0.034(3) 0.000(3) 0.004(3) -0.015(3) -0.007(3) -0.007(3) 0.007(3) 0.021(4) -0.003(3) 0.002(4) -0.006(4) -0.004(4) 0.003(4) 0.005(4) 0.000(3) 0.020(3) 0.9822(6) 1.178(16) 1.178(16) 1.178(16) 1.178(16) 1.178(16)
N(1) 5.17(2) 0 -0.010(5) 0.014(6) 0.021(7) -0.018(6) 0.008(5) -0.035(5) 0.019(5) 0.006(5) 0.180(7) -0.009(5) 0.017(5) 0.089(6) 0.007(5) -0.012(5) -0.030(5) 0.028(7) -0.005(6) 0.004(6) 0.013(6) 0.006(6) -0.001(6) 0.019(7) 0.031(6) -0.010(6) 0.9918(7) 0.946(7) 0.946(7) 0.946(7) 0.946(7) 0.946(7)
N(2) 5.19(2) 0 0.009(5) -0.005(6) 0.006(7) -0.019(6) -0.007(5) -0.013(5) 0.011(5) 0.011(5) 0.184(7) -0.017(5) -0.021(5) 0.090(6) 0.016(5) -0.009(5) -0.027(5) 0.013(7) 0.002(6) -0.022(7) -0.002(6) -0.010(6) 0.020(6) -0.004(7) 0.023(6) 0.001(6) 0.9918(7) 0.946(7) 0.946(7) 0.946(7) 0.946(7) 0.946(7)
N(9) 5.167(19) 0 0.007(5) 0.009(6) 0.016(7) 0.023(5) -0.009(4) -0.022(5) 0.023(5) -0.008(4) 0.161(6) 0.007(5) 0.009(5) 0.097(5) -0.024(5) 0.008(5) -0.033(5) 0.002(7) -0.006(6) 0.000(6) -0.018(6) -0.006(6) -0.016(6) 0.009(6) 0.008(6) -0.004(5) 0.9918(7) 0.946(7) 0.946(7) 0.946(7) 0.946(7) 0.946(7)
N(10) 5.18(2) 0 0.011(5) 0.009(7) 0.018(7) 0.006(5) 0.008(4) -0.010(5) 0.032(5) -0.003(5) 0.162(6) 0.002(5) 0.012(5) 0.116(5) -0.015(5) -0.009(5) -0.022(5) 0.037(7) -0.004(6) -0.006(6) -0.008(6) -0.001(6) 0.003(6) 0.006(6) 0.014(6) 0.002(6) 0.9918(7) 0.946(7) 0.946(7) 0.946(7) 0.946(7) 0.946(7)
N(7) 5.184(19) 0 -0.023(5) 0.003(6) 0.025(6) -0.007(5) 0.008(4) -0.024(5) 0.012(5) 0.004(4) 0.163(6) -0.013(5) -0.006(5) 0.103(5) 0.022(5) -0.009(5) -0.034(5) 0.014(7) 0.002(6) -0.019(6) -0.010(6) -0.020(6) 0.017(6) 0.019(6) 0.019(6) -0.003(6) 0.9918(7) 0.946(7) 0.946(7) 0.946(7) 0.946(7) 0.946(7)
N(8) 5.198(18) 0 -0.016(5) 0.002(6) 0.024(6) -0.001(5) 0.010(4) -0.023(5) 0.008(5) 0.006(4) 0.172(6) -0.008(5) -0.011(5) 0.096(5) 0.013(5) 0.001(5) -0.026(5) 0.024(7) 0.008(6) 0.000(6) -0.006(6) -0.008(6) 0.007(6) -0.001(6) 0.026(6) -0.016(6) 0.9918(7) 0.946(7) 0.946(7) 0.946(7) 0.946(7) 0.946(7)
N(3) 5.160(19) 0 -0.031(5) 0.019(6) 0.016(6) 0.003(5) 0.003(4) -0.016(5) -0.015(5) -0.005(5) 0.171(6) -0.014(5) 0.000(5) 0.105(5) 0.031(5) -0.009(5) -0.038(5) 0.003(7) 0.004(6) -0.009(6) -0.007(6) -0.001(6) 0.017(6) 0.012(6) 0.013(6) 0.009(6) 0.9918(7) 0.946(7) 0.946(7) 0.946(7) 0.946(7) 0.946(7)
N(4) 5.232(19) 0 0.001(5) -0.011(6) 0.026(6) -0.008(5) 0.005(4) -0.020(5) 0.009(5) -0.003(5) 0.161(6) -0.018(5) -0.007(5) 0.111(5) 0.023(5) -0.006(5) -0.015(5) 0.007(7) 0.006(6) 0.001(6) -0.007(6) 0.004(6) 0.005(6) 0.005(6) 0.022(6) 0.002(6) 0.9918(7) 0.946(7) 0.946(7) 0.946(7) 0.946(7) 0.946(7)
N(5) 5.185(19) 0 0.007(5) 0.030(6) 0.015(6) 0.003(5) -0.005(5) -0.028(5) 0.013(5) 0.004(5) 0.173(6) 0.014(5) -0.003(5) 0.105(5) 0.008(5) -0.002(5) -0.040(5) 0.012(7) 0.006(6) 0.003(6) -0.006(6) 0.010(6) 0.014(6) 0.000(6) 0.018(6) 0.022(6) 0.9918(7) 0.946(7) 0.946(7) 0.946(7) 0.946(7) 0.946(7)
N(6) 5.190(19) 0 0.012(5) -0.002(6) -0.012(6) 0.009(5) 0.013(5) -0.018(5) 0.033(5) -0.001(5) 0.170(6) -0.005(5) 0.021(5) 0.103(5) 0.019(5) -0.006(5) -0.026(5) 0.014(7) 0.008(6) -0.002(6) -0.034(6) 0.009(6) 0.010(6) 0.001(6) 0.020(6) 0.005(6) 0.9918(7) 0.946(7) 0.946(7) 0.946(7) 0.946(7) 0.946(7)
C(6) 4.42(3) 0 0.007(8) 0.070(10) 0.042(10) 0.051(8) -0.030(6) -0.041(7) -0.049(7) -0.072(7) 0.327(10) 0.033(8) -0.019(7) -0.009(8) 0.004(8) -0.021(8) -0.307(9) 0.090(12) -0.026(10) 0.026(9) 0.009(10) -0.010(10) 0.014(10) 0.152(11) -0.002(10) 0.026(10) 0.9775(11) 0.873(4) 0.873(4) 0.873(4) 0.873(4) 0.873(4)
C(7) 4.36(3) 0 0.025(8) 0.087(10) 0.048(10) 0.068(8) -0.049(6) -0.048(7) -0.031(7) -0.040(7) 0.339(10) 0.015(8) 0.009(8) -0.036(8) -0.024(8) -0.017(8) -0.315(9) 0.082(12) -0.001(10) -0.013(10) 0.008(10) -0.016(10) 0.020(10) 0.150(11) 0.007(10) 0.004(10) 0.9775(11) 0.873(4) 0.873(4) 0.873(4) 0.873(4) 0.873(4)
C(8) 4.38(3) 0 0.025(8) 0.072(10) 0.072(10) 0.058(8) -0.022(6) -0.017(7) -0.048(7) -0.064(7) 0.364(10) 0.014(8) -0.009(8) -0.025(8) -0.023(8) 0.007(8) -0.308(9) 0.084(12) 0.005(10) -0.008(10) 0.013(10) -0.018(10) 0.025(10) 0.149(11) 0.000(10) 0.033(10) 0.9775(11) 0.873(4) 0.873(4) 0.873(4) 0.873(4) 0.873(4)
C(9) 4.37(3) 0 0.019(8) 0.111(10) 0.091(10) 0.053(8) -0.030(6) -0.048(7) -0.053(7) -0.055(7) 0.374(10) 0.009(8) -0.001(7) -0.004(8) -0.002(8) 0.003(8) -0.290(9) 0.082(12) -0.023(10) -0.026(10) 0.009(10) -0.001(10) 0.018(10) 0.147(11) -0.011(10) 0.003(10) 0.9775(11) 0.873(4) 0.873(4) 0.873(4) 0.873(4) 0.873(4)
C(10) 4.33(3) 0 -0.059(8) 0.066(9) 0.053(10) 0.043(8) 0.055(7) -0.071(7) -0.021(7) 0.049(7) 0.348(10) -0.014(8) -0.011(8) -0.023(8) 0.015(8) -0.002(8) -0.305(9) 0.072(12) 0.023(10) -0.032(10) 0.005(10) 0.000(10) -0.063(10) 0.153(11) -0.021(10) 0.003(10) 0.9775(11) 0.873(4) 0.873(4) 0.873(4) 0.873(4) 0.873(4)
C(11) 4.39(3) 0 -0.030(8) 0.070(9) 0.058(10) 0.061(8) 0.027(7) -0.038(6) -0.022(7) 0.060(7) 0.364(10) -0.045(8) -0.015(7) -0.036(8) 0.020(8) -0.003(8) -0.308(9) 0.072(12) 0.058(10) -0.006(9) -0.008(10) 0.012(10) 0.020(10) 0.142(11) -0.007(10) -0.017(10) 0.9775(11) 0.873(4) 0.873(4) 0.873(4) 0.873(4) 0.873(4)
C(12) 4.18(3) 0 -0.006(9) 0.089(10) 0.043(10) 0.021(8) 0.046(7) -0.040(7) -0.039(8) 0.015(7) 0.341(11) -0.015(8) -0.006(8) -0.039(9) 0.040(9) 0.008(9) -0.292(10) 0.087(12) 0.047(11) 0.006(10) 0.018(10) -0.019(10) 0.018(11) 0.159(11) -0.005(11) -0.005(10) 0.9775(11) 0.873(4) 0.873(4) 0.873(4) 0.873(4) 0.873(4)
C(13) 4.20(3) 0 -0.012(9) 0.122(10) 0.048(11) 0.018(9) 0.052(7) -0.033(7) -0.042(8) 0.080(7) 0.359(11) -0.033(9) 0.011(8) -0.014(9) 0.024(9) 0.015(8) -0.284(10) 0.068(13) 0.004(11) 0.002(10) 0.007(10) 0.033(10) -0.032(10) 0.178(12) 0.002(11) -0.023(11) 0.9775(11) 0.873(4) 0.873(4) 0.873(4) 0.873(4) 0.873(4)
C(14) 4.13(3) 0 0.063(9) 0.048(10) 0.026(11) 0.036(9) -0.060(7) -0.013(7) 0.026(8) -0.054(7) 0.359(11) 0.004(9) -0.018(8) -0.041(9) -0.026(9) 0.004(9) -0.308(10) 0.095(13) -0.006(11) -0.030(10) 0.006(10) 0.030(10) 0.013(11) 0.159(12) -0.026(11) 0.039(11) 0.9775(11) 0.873(4) 0.873(4) 0.873(4) 0.873(4) 0.873(4)
C(15) 4.19(3) 0 0.020(9) 0.027(10) 0.063(11) 0.037(9) -0.003(7) -0.030(7) -0.023(8) -0.057(7) 0.312(11) 0.015(9) 0.011(8) -0.023(9) -0.037(9) -0.007(8) -0.317(10) 0.143(13) -0.045(11) 0.002(10) 0.007(11) -0.001(11) 0.003(11) 0.126(11) -0.029(11) 0.012(10) 0.9775(11) 0.873(4) 0.873(4) 0.873(4) 0.873(4) 0.873(4)
C(16) 4.18(3) 0 -0.032(9) 0.079(11) 0.017(11) 0.039(9) 0.043(7) -0.057(7) -0.026(8) 0.066(7) 0.331(11) -0.038(8) -0.011(8) -0.013(9) 0.010(9) 0.000(9) -0.342(10) 0.072(13) 0.002(10) -0.005(10) 0.044(10) 0.011(11) -0.001(11) 0.196(11) 0.030(11) -0.009(11) 0.9775(11) 0.873(4) 0.873(4) 0.873(4) 0.873(4) 0.873(4)
C(17) 4.18(3) 0 0.046(9) 0.049(10) 0.050(10) 0.044(8) -0.044(7) -0.036(7) -0.003(8) -0.050(7) 0.372(11) 0.022(8) 0.010(8) -0.058(9) 0.007(9) -0.018(8) -0.331(10) 0.139(12) -0.021(11) -0.043(10) 0.013(10) -0.016(11) 0.022(10) 0.166(12) -0.039(11) 0.046(10) 0.9775(11) 0.873(4) 0.873(4) 0.873(4) 0.873(4) 0.873(4)
C(1) 4.12(2) 0 -0.003(7) 0.041(8) 0.034(8) 0.162(7) 0.009(6) -0.010(7) -0.237(7) -0.004(6) 0.384(12) 0.010(7) -0.002(8) 0.268(10) -0.001(8) 0.015(7) -0.008(7) 0.032(12) -0.005(9) 0.015(11) 0.018(10) 0.000(10) -0.020(9) -0.009(10) 0.045(9) 0.011(8) 0.9983(17) 0.913(6) 0.913(6) 0.913(6) 0.913(6) 0.913(6)
C(5) 4.11(2) 0 -0.022(7) 0.016(8) 0.019(8) 0.185(7) -0.005(6) 0.009(7) -0.225(7) -0.018(6) 0.376(12) -0.008(7) -0.009(8) 0.271(9) 0.009(7) -0.012(7) 0.000(7) -0.001(12) 0.001(9) 0.021(11) -0.023(10) 0.010(10) 0.015(9) 0.011(9) 0.014(8) 0.028(8) 0.9983(17) 0.913(6) 0.913(6) 0.913(6) 0.913(6) 0.913(6)
C(4) 4.10(2) 0 -0.018(7) 0.017(7) 0.030(7) 0.208(7) 0.013(6) 0.003(6) -0.230(7) 0.000(6) 0.391(11) -0.010(7) -0.010(7) 0.264(9) 0.002(7) -0.006(7) -0.002(7) 0.036(11) -0.009(9) 0.006(10) -0.012(10) -0.017(9) -0.002(9) 0.027(9) 0.023(9) 0.024(9) 0.9983(17) 0.913(6) 0.913(6) 0.913(6) 0.913(6) 0.913(6)
C(2) 4.06(2) 0 0.019(7) 0.020(7) 0.040(7) 0.199(7) 0.009(6) -0.012(6) -0.239(7) -0.005(6) 0.377(11) -0.001(7) 0.002(8) 0.251(9) 0.000(7) 0.000(7) -0.003(7) 0.036(11) -0.011(9) 0.002(11) -0.003(10) 0.005(9) -0.017(9) 0.007(9) 0.028(9) 0.009(9) 0.9983(17) 0.913(6) 0.913(6) 0.913(6) 0.913(6) 0.913(6)
C(3) 4.09(2) 0 0.002(7) 0.012(7) 0.020(7) 0.188(7) -0.012(6) -0.022(6) -0.224(7) 0.015(6) 0.370(11) 0.004(7) 0.011(8) 0.256(9) -0.015(7) -0.015(7) -0.003(7) 0.004(11) 0.015(9) -0.010(10) -0.018(10) -0.007(10) -0.007(9) 0.006(9) 0.038(9) -0.014(9) 0.9983(17) 0.913(6) 0.913(6) 0.913(6) 0.913(6) 0.913(6)
H(61) 0.806(12) 0 0 0 0.118(8) 0.027(11) 0 0 0 0 0 0 0 0 0 0 0 0 0 0 0 0 0 0 0 0 1.2 1.2 1.2 1.2 1.2 1.2
H(62) 0.819(12) 0 0 0 0.142(8) 0.007(11) 0 0 0 0 0 0 0 0 0 0 0 0 0 0 0 0 0 0 0 0 1.2 1.2 1.2 1.2 1.2 1.2
H(72) 0.799(12) 0 0 0 0.108(8) 0.043(11) 0 0 0 0 0 0 0 0 0 0 0 0 0 0 0 0 0 0 0 0 1.2 1.2 1.2 1.2 1.2 1.2
H(71) 0.787(13) 0 0 0 0.121(8) 0.026(11) 0 0 0 0 0 0 0 0 0 0 0 0 0 0 0 0 0 0 0 0 1.2 1.2 1.2 1.2 1.2 1.2
H(81) 0.812(13) 0 0 0 0.109(8) 0.033(11) 0 0 0 0 0 0 0 0 0 0 0 0 0 0 0 0 0 0 0 0 1.2 1.2 1.2 1.2 1.2 1.2
H(82) 0.818(12) 0 0 0 0.109(8) 0.060(11) 0 0 0 0 0 0 0 0 0 0 0 0 0 0 0 0 0 0 0 0 1.2 1.2 1.2 1.2 1.2 1.2
H(91) 0.830(13) 0 0 0 0.090(8) 0.015(11) 0 0 0 0 0 0 0 0 0 0 0 0 0 0 0 0 0 0 0 0 1.2 1.2 1.2 1.2 1.2 1.2
H(92) 0.830(13) 0 0 0 0.082(8) 0.030(11) 0 0 0 0 0 0 0 0 0 0 0 0 0 0 0 0 0 0 0 0 1.2 1.2 1.2 1.2 1.2 1.2
H(101) 0.810(13) 0 0 0 0.132(8) 0.045(11) 0 0 0 0 0 0 0 0 0 0 0 0 0 0 0 0 0 0 0 0 1.2 1.2 1.2 1.2 1.2 1.2
H(102) 0.812(13) 0 0 0 0.100(8) 0.043(11) 0 0 0 0 0 0 0 0 0 0 0 0 0 0 0 0 0 0 0 0 1.2 1.2 1.2 1.2 1.2 1.2
H(111) 0.825(12) 0 0 0 0.122(8) 0.028(11) 0 0 0 0 0 0 0 0 0 0 0 0 0 0 0 0 0 0 0 0 1.2 1.2 1.2 1.2 1.2 1.2
H(112) 0.804(13) 0 0 0 0.114(8) 0.056(11) 0 0 0 0 0 0 0 0 0 0 0 0 0 0 0 0 0 0 0 0 1.2 1.2 1.2 1.2 1.2 1.2
H(121) 0.797(13) 0 0 0 0.131(8) 0.081(12) 0 0 0 0 0 0 0 0 0 0 0 0 0 0 0 0 0 0 0 0 1.2 1.2 1.2 1.2 1.2 1.2
H(122) 0.793(13) 0 0 0 0.130(8) 0.061(12) 0 0 0 0 0 0 0 0 0 0 0 0 0 0 0 0 0 0 0 0 1.2 1.2 1.2 1.2 1.2 1.2
H(131) 0.765(13) 0 0 0 0.120(9) 0.027(12) 0 0 0 0 0 0 0 0 0 0 0 0 0 0 0 0 0 0 0 0 1.2 1.2 1.2 1.2 1.2 1.2
H(132) 0.807(13) 0 0 0 0.132(9) 0.062(12) 0 0 0 0 0 0 0 0 0 0 0 0 0 0 0 0 0 0 0 0 1.2 1.2 1.2 1.2 1.2 1.2
H(142) 0.792(13) 0 0 0 0.157(8) 0.079(11) 0 0 0 0 0 0 0 0 0 0 0 0 0 0 0 0 0 0 0 0 1.2 1.2 1.2 1.2 1.2 1.2
H(141) 0.815(14) 0 0 0 0.148(9) 0.078(12) 0 0 0 0 0 0 0 0 0 0 0 0 0 0 0 0 0 0 0 0 1.2 1.2 1.2 1.2 1.2 1.2
H(151) 0.803(13) 0 0 0 0.150(9) 0.059(12) 0 0 0 0 0 0 0 0 0 0 0 0 0 0 0 0 0 0 0 0 1.2 1.2 1.2 1.2 1.2 1.2
H(152) 0.800(13) 0 0 0 0.159(9) 0.053(12) 0 0 0 0 0 0 0 0 0 0 0 0 0 0 0 0 0 0 0 0 1.2 1.2 1.2 1.2 1.2 1.2
H(162) 0.790(13) 0 0 0 0.120(9) 0.057(12) 0 0 0 0 0 0 0 0 0 0 0 0 0 0 0 0 0 0 0 0 1.2 1.2 1.2 1.2 1.2 1.2
H(161) 0.793(13) 0 0 0 0.139(8) 0.045(12) 0 0 0 0 0 0 0 0 0 0 0 0 0 0 0 0 0 0 0 0 1.2 1.2 1.2 1.2 1.2 1.2
H(172) 0.777(13) 0 0 0 0.124(8) 0.055(11) 0 0 0 0 0 0 0 0 0 0 0 0 0 0 0 0 0 0 0 0 1.2 1.2 1.2 1.2 1.2 1.2
H(171) 0.811(13) 0 0 0 0.134(9) 0.056(12) 0 0 0 0 0 0 0 0 0 0 0 0 0 0 0 0 0 0 0 0 1.2 1.2 1.2 1.2 1.2 1.2
H(1s) 0.791(11) 0 0 0 0.166(7) 0.115(11) 0 0 0 0 0 0 0 0 0 0 0 0 0 0 0 0 0 0 0 0 1.2 1.2 1.2 1.2 1.2 1.2
H(1a) 0.783(11) 0 0 0 0.189(8) 0.100(11) 0 0 0 0 0 0 0 0 0 0 0 0 0 0 0 0 0 0 0 0 1.2 1.2 1.2 1.2 1.2 1.2
H(2s) 0.805(11) 0 0 0 0.188(8) 0.093(11) 0 0 0 0 0 0 0 0 0 0 0 0 0 0 0 0 0 0 0 0 1.2 1.2 1.2 1.2 1.2 1.2
H(2a) 0.808(11) 0 0 0 0.189(8) 0.101(11) 0 0 0 0 0 0 0 0 0 0 0 0 0 0 0 0 0 0 0 0 1.2 1.2 1.2 1.2 1.2 1.2
H(10s) 0.809(10) 0 0 0 0.162(8) 0.093(11) 0 0 0 0 0 0 0 0 0 0 0 0 0 0 0 0 0 0 0 0 1.2 1.2 1.2 1.2 1.2 1.2
H(10a) 0.803(10) 0 0 0 0.205(8) 0.123(11) 0 0 0 0 0 0 0 0 0 0 0 0 0 0 0 0 0 0 0 0 1.2 1.2 1.2 1.2 1.2 1.2
H(9s) 0.799(10) 0 0 0 0.156(8) 0.114(11) 0 0 0 0 0 0 0 0 0 0 0 0 0 0 0 0 0 0 0 0 1.2 1.2 1.2 1.2 1.2 1.2
H(9a) 0.778(10) 0 0 0 0.184(8) 0.125(11) 0 0 0 0 0 0 0 0 0 0 0 0 0 0 0 0 0 0 0 0 1.2 1.2 1.2 1.2 1.2 1.2
H(7a) 0.796(10) 0 0 0 0.168(8) 0.078(11) 0 0 0 0 0 0 0 0 0 0 0 0 0 0 0 0 0 0 0 0 1.2 1.2 1.2 1.2 1.2 1.2
H(7s) 0.767(10) 0 0 0 0.202(7) 0.119(10) 0 0 0 0 0 0 0 0 0 0 0 0 0 0 0 0 0 0 0 0 1.2 1.2 1.2 1.2 1.2 1.2
H(8a) 0.804(10) 0 0 0 0.183(7) 0.079(11) 0 0 0 0 0 0 0 0 0 0 0 0 0 0 0 0 0 0 0 0 1.2 1.2 1.2 1.2 1.2 1.2
H(8s) 0.782(10) 0 0 0 0.188(7) 0.097(11) 0 0 0 0 0 0 0 0 0 0 0 0 0 0 0 0 0 0 0 0 1.2 1.2 1.2 1.2 1.2 1.2
H(3s) 0.789(10) 0 0 0 0.158(8) 0.083(11) 0 0 0 0 0 0 0 0 0 0 0 0 0 0 0 0 0 0 0 0 1.2 1.2 1.2 1.2 1.2 1.2
H(3a) 0.796(10) 0 0 0 0.181(7) 0.105(11) 0 0 0 0 0 0 0 0 0 0 0 0 0 0 0 0 0 0 0 0 1.2 1.2 1.2 1.2 1.2 1.2
H(4s) 0.795(10) 0 0 0 0.186(7) 0.089(11) 0 0 0 0 0 0 0 0 0 0 0 0 0 0 0 0 0 0 0 0 1.2 1.2 1.2 1.2 1.2 1.2
H(4a) 0.818(10) 0 0 0 0.195(8) 0.039(10) 0 0 0 0 0 0 0 0 0 0 0 0 0 0 0 0 0 0 0 0 1.2 1.2 1.2 1.2 1.2 1.2
H(5s) 0.793(10) 0 0 0 0.181(7) 0.083(11) 0 0 0 0 0 0 0 0 0 0 0 0 0 0 0 0 0 0 0 0 1.2 1.2 1.2 1.2 1.2 1.2
H(5a) 0.799(10) 0 0 0 0.183(7) 0.095(10) 0 0 0 0 0 0 0 0 0 0 0 0 0 0 0 0 0 0 0 0 1.2 1.2 1.2 1.2 1.2 1.2
H(6a) 0.792(10) 0 0 0 0.204(8) 0.095(10) 0 0 0 0 0 0 0 0 0 0 0 0 0 0 0 0 0 0 0 0 1.2 1.2 1.2 1.2 1.2 1.2
H(6s) 0.785(11) 0 0 0 0.192(8) 0.079(11) 0 0 0 0 0 0 0 0 0 0 0 0 0 0 0 0 0 0 0 0 1.2 1.2 1.2 1.2 1.2 1.2

loop_
_atom_site_label
_atom_site_type_symbol
_atom_site_fract_x
_atom_site_fract_y
_atom_site_fract_z
_atom_site_U_iso_or_equiv
_atom_site_adp_type
_atom_site_occupancy
_atom_site_symmetry_multiplicity
O(6) O 0.556959(7) 0.294350(13) 0.059173(6) 0.01 Uani 1 4
O(7) O 0.372702(6) -0.044674(13) -0.000559(6) 0.01 Uani 1 4
O(8) O 0.389463(7) 0.282887(13) 0.039366(6) 0.01 Uani 1 4
O(9) O 0.131057(7) 0.941114(15) 0.502011(7) 0.011 Uani 1 4
O(10) O 0.141056(9) 1.258877(16) 0.542074(7) 0.013 Uani 1 4
O(11) O -0.014810(9) 1.290485(15) 0.559289(7) 0.013 Uani 1 4
O(1) O 0.032590(6) 0.757943(14) 0.200274(6) 0.009 Uani 1 4
O(5) O 0.370318(6) 0.298057(13) 0.298376(6) 0.008 Uani 1 4
O(4) O 0.425834(6) 0.824187(13) 0.187758(6) 0.009 Uani 1 4
O(2) O 0.223518(6) 0.762902(13) 0.187459(6) 0.009 Uani 1 4
O(3) O 0.174921(7) 1.254272(13) 0.310918(6) 0.009 Uani 1 4
N(1) N -0.072191(6) 0.726654(16) 0.103971(6) 0.012 Uani 1 4
N(2) N 0.055374(7) 0.708672(16) 0.099941(6) 0.012 Uani 1 4
N(9) N 0.340121(6) 0.237973(14) 0.394453(5) 0.011 Uani 1 4
N(10) N 0.467120(6) 0.313849(14) 0.401315(6) 0.011 Uani 1 4
N(7) N 0.374599(6) 0.596939(12) 0.219751(6) 0.01 Uani 1 4
N(8) N 0.509445(6) 0.624216(12) 0.242260(6) 0.009 Uani 1 4
N(3) N 0.178748(6) 0.942727(13) 0.249760(6) 0.011 Uani 1 4
N(4) N 0.296146(6) 0.988654(12) 0.226725(6) 0.011 Uani 1 4
N(5) N 0.084929(6) 1.450166(13) 0.263261(6) 0.011 Uani 1 4
N(6) N 0.215174(6) 1.476474(13) 0.266442(7) 0.012 Uani 1 4
C(6) C 0.524538(7) 0.365235(13) 0.107129(6) 0.01 Uani 1 4
C(7) C 0.631755(7) 0.223651(13) 0.093333(6) 0.011 Uani 1 4
C(8) C 0.671377(6) 0.169537(13) 0.042493(6) 0.011 Uani 1 4
C(9) C 0.331009(6) 0.025014(13) 0.040879(6) 0.01 Uani 1 4
C(10) C 0.382026(7) 0.156479(13) 0.083640(6) 0.011 Uani 1 4
C(11) C 0.439450(7) 0.414010(12) 0.071684(6) 0.011 Uani 1 4
C(12) C 0.144240(8) 0.818569(16) 0.459066(7) 0.014 Uani 1 4
C(13) C 0.202224(7) 1.003462(17) 0.548023(7) 0.014 Uani 1 4
C(14) C 0.179588(8) 1.135770(16) 0.588784(7) 0.015 Uani 1 4
C(15) C 0.114545(9) 1.394832(15) 0.571411(7) 0.015 Uani 1 4
C(16) C 0.054820(9) 1.354045(16) 0.607251(7) 0.015 Uani 1 4
C(17) C 0.066664(9) 0.772105(15) 0.406979(7) 0.014 Uani 1 4
C(1) C 0.005810(6) 0.731942(11) 0.136598(5) 0.008 Uani 1 4
C(5) C 0.391798(5) 0.284819(11) 0.362966(5) 0.007 Uani 1 4
C(4) C 0.436195(5) 0.686846(10) 0.215689(5) 0.007 Uani 1 4
C(2) C 0.232268(5) 0.893913(11) 0.220399(5) 0.008 Uani 1 4
C(3) C 0.158435(5) 1.389147(11) 0.280935(5) 0.008 Uani 1 4
H(62) H 0.52917 0.279 0.14917 0.024 Uani 1 4
H(61) H 0.55851 0.4743 0.13007 0.027 Uani 1 4
H(72) H 0.62418 0.1196 0.12415 0.026 Uani 1 4
H(71) H 0.67053 0.3131 0.12828 0.027 Uani 1 4
H(81) H 0.67805 0.2724 0.01056 0.026 Uani 1 4
H(82) H 0.73118 0.1249 0.07145 0.026 Uani 1 4
H(91) H 0.31863 -0.0667 0.07489 0.027 Uani 1 4
H(92) H 0.27419 0.0759 0.00872 0.025 Uani 1 4
H(101) H 0.44 0.1054 0.11173 0.025 Uani 1 4
H(102) H 0.35511 0.2035 0.12123 0.028 Uani 1 4
H(111) H 0.41658 0.4722 0.10947 0.026 Uani 1 4
H(112) H 0.4364 0.5013 0.03084 0.025 Uani 1 4
H(121) H 0.18415 0.8628 0.43157 0.029 Uani 1 4
H(122) H 0.17214 0.7118 0.48989 0.029 Uani 1 4
H(131) H 0.24027 1.0526 0.51958 0.029 Uani 1 4
H(132) H 0.23537 0.9076 0.58263 0.03 Uani 1 4
H(142) H 0.14004 1.0848 0.61476 0.029 Uani 1 4
H(141) H 0.23268 1.1842 0.62772 0.032 Uani 1 4
H(151) H 0.08788 1.4775 0.52871 0.028 Uani 1 4
H(152) H 0.16566 1.4555 0.60845 0.03 Uani 1 4
H(162) H 0.07885 1.2657 0.64917 0.027 Uani 1 4
H(161) H 0.04067 1.4649 0.63064 0.03 Uani 1 4
H(172) H 0.03972 0.8786 0.37621 0.027 Uani 1 4
H(171) H 0.0778 0.6797 0.3725 0.032 Uani 1 4
H(1s) H -0.10919 0.7324 0.13251 0.023 Uani 1 4
H(1a) H -0.0934 0.7074 0.05293 0.027 Uani 1 4
H(2s) H 0.11417 0.7218 0.12461 0.024 Uani 1 4
H(2a) H 0.03602 0.6914 0.04894 0.028 Uani 1 4
H(10s) H 0.50736 0.3363 0.37743 0.025 Uani 1 4
H(10a) H 0.4847 0.3097 0.45299 0.027 Uani 1 4
H(9s) H 0.2819 0.2356 0.3662 0.022 Uani 1 4
H(9a) H 0.35665 0.2383 0.44644 0.024 Uani 1 4
H(7a) H 0.3833 0.4936 0.24738 0.022 Uani 1 4
H(7s) H 0.3202 0.6507 0.20444 0.022 Uani 1 4
H(8a) H 0.51952 0.5125 0.26337 0.023 Uani 1 4
H(8s) H 0.55464 0.6881 0.23404 0.022 Uani 1 4
H(3s) H 0.12724 0.8787 0.23717 0.023 Uani 1 4
H(3a) H 0.18112 1.0544 0.27083 0.022 Uani 1 4
H(4s) H 0.33875 0.9425 0.20913 0.023 Uani 1 4
H(4a) H 0.30683 1.0918 0.25478 0.024 Uani 1 4
H(5s) H 0.04237 1.3824 0.2737 0.023 Uani 1 4
H(5a) H 0.07187 1.5619 0.24191 0.022 Uani 1 4
H(6a) H 0.2036 1.5801 0.23869 0.024 Uani 1 4
H(6s) H 0.26836 1.4228 0.27557 0.024 Uani 1 4

loop_
_atom_site_aniso_label
_atom_site_aniso_U_11
_atom_site_aniso_U_22
_atom_site_aniso_U_33
_atom_site_aniso_U_23
_atom_site_aniso_U_13
_atom_site_aniso_U_12
O(6) 0.01074(3) 0.01028(3) 0.00801(3) -0.00020(2) 0.00258(2) 0.00134(2)
O(7) 0.00827(3) 0.01024(3) 0.01070(3) -0.00169(3) 0.00302(2) -0.00089(2)
O(8) 0.01190(3) 0.00971(3) 0.00710(3) 0.00022(2) 0.00198(2) 0.00023(2)
O(9) 0.00805(3) 0.01337(3) 0.01114(3) 0.00018(3) 0.00272(3) 0.00021(2)
O(10) 0.01597(4) 0.01241(3) 0.00865(3) 0.00104(3) 0.00081(3) -0.00339(3)
O(11) 0.01655(4) 0.01149(3) 0.00953(3) -0.00083(3) 0.00352(3) -0.00220(3)
O(1) 0.00794(3) 0.01066(3) 0.00751(3) -0.00031(2) 0.00174(2) 0.00080(2)
O(5) 0.00787(3) 0.01033(3) 0.00693(3) 0.00068(2) 0.00211(2) 0.00038(2)
O(4) 0.00830(3) 0.00730(2) 0.01062(3) 0.00164(2) 0.00311(3) 0.00051(2)
O(2) 0.00797(3) 0.00775(2) 0.01109(3) -0.00150(2) 0.00279(3) -0.00013(2)
O(3) 0.00831(3) 0.00777(3) 0.01104(3) 0.00172(2) 0.00323(3) 0.00087(2)
N(1) 0.00776(3) 0.01928(4) 0.00876(3) -0.00291(3) 0.00174(2) -0.00061(3)
N(2) 0.00971(3) 0.01759(4) 0.01032(3) -0.00217(3) 0.00461(3) 0.00108(3)
N(9) 0.00863(3) 0.01562(3) 0.00752(3) 0.00071(2) 0.00279(2) -0.00067(2)
N(10) 0.00749(2) 0.01453(3) 0.00922(3) -0.00146(2) 0.00106(2) -0.00102(2)
N(7) 0.00747(2) 0.00883(2) 0.01341(3) 0.00222(2) 0.00381(2) -0.00017(2)
N(8) 0.00694(2) 0.00952(2) 0.01111(3) 0.00218(2) 0.00244(2) 0.00103(2)
N(3) 0.00936(3) 0.01004(3) 0.01362(3) -0.00253(2) 0.00520(3) -0.00028(2)
N(4) 0.00881(3) 0.00940(3) 0.01426(4) -0.00225(2) 0.00418(3) -0.00192(2)
N(5) 0.00760(3) 0.01049(3) 0.01505(4) 0.00407(3) 0.00369(3) 0.00166(2)
N(6) 0.00857(3) 0.01142(3) 0.01551(4) 0.00456(3) 0.00499(3) 0.00034(2)
C(6) 0.01169(3) 0.01074(3) 0.00838(3) -0.00162(2) 0.00292(3) -0.00033(2)
C(7) 0.01045(3) 0.01096(3) 0.00932(3) -0.00083(2) 0.00150(3) 0.00022(2)
C(8) 0.00856(3) 0.01067(3) 0.01211(3) -0.00143(3) 0.00278(3) -0.00129(2)
C(9) 0.00996(3) 0.01149(3) 0.01060(3) -0.00027(2) 0.00410(3) -0.00031(2)
C(10) 0.01297(3) 0.01075(3) 0.00775(3) 0.00018(2) 0.00317(3) 0.00016(3)
C(11) 0.01257(3) 0.00906(3) 0.00985(3) -0.00119(2) 0.00343(3) 0.00108(2)
C(12) 0.01285(4) 0.01506(4) 0.01521(4) 0.00125(3) 0.00704(3) 0.00360(3)
C(13) 0.00852(3) 0.01715(4) 0.01425(4) 0.00424(3) 0.00038(3) -0.00098(3)
C(14) 0.01541(4) 0.01499(4) 0.00959(4) 0.00230(3) -0.00126(3) -0.00458(3)
C(15) 0.02050(5) 0.01163(3) 0.01137(4) -0.00164(3) 0.00270(4) -0.00658(3)
C(16) 0.02083(5) 0.01232(3) 0.01000(4) -0.00251(3) 0.00323(3) -0.00443(3)
C(17) 0.01836(4) 0.01303(3) 0.01128(4) -0.00106(3) 0.00656(3) 0.00008(3)
C(1) 0.00745(2) 0.00919(2) 0.00773(3) -0.00062(2) 0.00228(2) 0.00064(2)
C(5) 0.00694(2) 0.00821(2) 0.00689(3) -0.00033(2) 0.00179(2) 0.000208(19)
C(4) 0.00665(2) 0.00675(2) 0.00738(3) 0.000308(19) 0.00228(2) 0.000108(18)
C(2) 0.00697(2) 0.00711(2) 0.00870(3) -0.00012(2) 0.00207(2) 0.000178(19)
C(3) 0.00704(2) 0.00742(2) 0.00836(3) 0.00067(2) 0.00253(2) 0.000266(19)
H(62) 0.0265 0.0287 0.0178 0.0058 0.0086 0.0035
H(61) 0.0263 0.0245 0.0291 -0.0126 0.0075 -0.0066
H(72) 0.0323 0.0235 0.023 0.0108 0.0114 0.0052
H(71) 0.0254 0.0269 0.0241 -0.0123 0.0023 -0.0027
H(81) 0.0327 0.0194 0.028 0.0028 0.013 -0.0055
H(82) 0.0142 0.0301 0.0282 -0.0032 0.001 0.0042
H(91) 0.0344 0.0222 0.0276 0.002 0.0163 -0.005
H(92) 0.0165 0.03 0.0266 -0.0019 0.0035 0.0037
H(101) 0.0229 0.0221 0.0249 0.005 -0.0016 0.0019
H(102) 0.0389 0.0271 0.024 -0.0068 0.0189 -0.0032
H(111) 0.0268 0.0266 0.0259 -0.0088 0.011 0.003
H(112) 0.0299 0.0193 0.0229 0.0068 0.0059 -0.0002
H(121) 0.0259 0.0372 0.0311 0 0.0189 -0.0032
H(122) 0.0285 0.0251 0.0328 0.0071 0.0069 0.0098
H(131) 0.0215 0.0333 0.0342 -0.001 0.0134 -0.0051
H(132) 0.0269 0.0286 0.0273 0.0066 -0.0003 0.0056
H(142) 0.0384 0.0268 0.0259 0.006 0.0163 -0.0037
H(141) 0.0296 0.0317 0.0234 -0.0003 -0.0081 -0.0086
H(151) 0.0384 0.0209 0.0228 0.0056 0.0088 0.0019
H(152) 0.0324 0.0312 0.0248 -0.011 0.0072 -0.0144
H(162) 0.0285 0.0326 0.0184 0.0048 0.0038 -0.0025
H(161) 0.0393 0.0233 0.0304 -0.0121 0.0135 -0.0042
H(172) 0.0299 0.0242 0.0233 0.0084 0.0036 -0.0012
H(171) 0.0405 0.0306 0.0299 -0.0116 0.0192 -0.0026
H(1s) 0.0163 0.0339 0.0197 -0.0051 0.0087 -0.0011
H(1a) 0.0227 0.0432 0.012 -0.0073 0.0024 -0.0024
H(2s) 0.0155 0.0341 0.0236 -0.0022 0.0065 0.0012
H(2a) 0.0259 0.0458 0.013 -0.0069 0.0067 -0.001
H(10s) 0.0166 0.0328 0.0254 0.0008 0.008 -0.003
H(10a) 0.0226 0.0422 0.0117 -0.0015 -0.0003 -0.0023
H(9s) 0.0136 0.0347 0.0181 0.0006 0.0046 -0.0017
H(9a) 0.0231 0.0382 0.0115 0.0013 0.0061 0.0003
H(7a) 0.0216 0.019 0.0268 0.0086 0.0079 0.0003
H(7s) 0.0145 0.0206 0.0289 0.0041 0.0056 0.0037
H(8a) 0.0216 0.0159 0.0303 0.0072 0.0083 0.0036
H(8s) 0.0151 0.024 0.0284 0.004 0.0076 -0.001
H(3s) 0.0157 0.0239 0.0292 -0.0035 0.0083 -0.0039
H(3a) 0.0273 0.0153 0.0267 -0.0059 0.0126 -0.0004
H(4s) 0.0189 0.0235 0.0292 -0.0053 0.0128 -0.0017
H(4a) 0.0245 0.0192 0.0291 -0.0081 0.0094 -0.0054
H(5s) 0.0151 0.0249 0.0291 0.0046 0.0087 -0.0012
H(5a) 0.0215 0.0177 0.0267 0.0064 0.0061 0.0045
H(6a) 0.0237 0.0187 0.0301 0.0114 0.0106 0.0022
H(6s) 0.0143 0.0257 0.0321 0.0088 0.0093 0.0035

loop_
_atom_type_symbol
_atom_type_description
_atom_type_scat_dispersion_real
_atom_type_scat_dispersion_imag
_atom_type_scat_source
C C 0.00347 0.00161 'International Tables Vol C Tables 4.2.6.8 and 6.1.1.4'
H H 0.00000 0.00000 'International Tables Vol C Tables 4.2.6.8 and 6.1.1.4'
O O 0.01158 0.00611 'International Tables Vol C Tables 4.2.6.8 and 6.1.1.4'
N N 0.00653 0.00323 'International Tables Vol C Tables 4.2.6.8 and 6.1.1.4'

loop_
_geom_angle_atom_site_label_1
_geom_angle_atom_site_label_2
_geom_angle_atom_site_label_3
_geom_angle
_geom_angle_site_symmetry_1
_geom_angle_site_symmetry_2
_geom_angle_site_symmetry_3
_geom_angle_publ_flag
C(6) O(6) C(7) 110.440(10) 1_555 1_555 1_555 yes
C(8) O(7) C(9) 111.598(9) 3_655 1_555 1_555 yes
C(10) O(8) C(11) 115.408(10) 1_555 1_555 1_555 yes
C(12) O(9) C(13) 112.818(11) 1_555 1_555 1_555 yes
C(14) O(10) C(15) 115.460(13) 1_555 1_555 1_555 yes
C(16) O(11) C(17) 110.760(12) 1_555 1_555 3_576 yes
C(1) N(1) H(1s) 117.988(11) 1_555 1_555 1_555 yes
C(1) N(1) H(1a) 120.866(10) 1_555 1_555 1_555 yes
H(1s) N(1) H(1a) 120.922(10) 1_555 1_555 1_555 yes
C(1) N(2) H(2s) 117.423(11) 1_555 1_555 1_555 yes
C(1) N(2) H(2a) 122.559(11) 1_555 1_555 1_555 yes
H(2s) N(2) H(2a) 119.664(10) 1_555 1_555 1_555 yes
C(5) N(9) H(9s) 117.466(10) 1_555 1_555 1_555 yes
C(5) N(9) H(9a) 119.720(10) 1_555 1_555 1_555 yes
H(9s) N(9) H(9a) 120.345(9) 1_555 1_555 1_555 yes
C(5) N(10) H(10s) 118.525(11) 1_555 1_555 1_555 yes
C(5) N(10) H(10a) 122.040(10) 1_555 1_555 1_555 yes
H(10s) N(10) H(10a) 119.396(10) 1_555 1_555 1_555 yes
C(4) N(7) H(7a) 121.134(10) 1_555 1_555 1_555 yes
C(4) N(7) H(7s) 116.973(9) 1_555 1_555 1_555 yes
H(7a) N(7) H(7s) 120.127(9) 1_555 1_555 1_555 yes
C(4) N(8) H(8a) 122.764(9) 1_555 1_555 1_555 yes
C(4) N(8) H(8s) 116.620(9) 1_555 1_555 1_555 yes
H(8a) N(8) H(8s) 120.046(9) 1_555 1_555 1_555 yes
C(2) N(3) H(3s) 116.172(10) 1_555 1_555 1_555 yes
C(2) N(3) H(3a) 121.774(10) 1_555 1_555 1_555 yes
H(3s) N(3) H(3a) 119.466(9) 1_555 1_555 1_555 yes
C(2) N(4) H(4s) 116.845(9) 1_555 1_555 1_555 yes
C(2) N(4) H(4a) 122.714(10) 1_555 1_555 1_555 yes
H(4s) N(4) H(4a) 119.589(10) 1_555 1_555 1_555 yes
C(3) N(5) H(5s) 117.721(9) 1_555 1_555 1_555 yes
C(3) N(5) H(5a) 121.845(10) 1_555 1_555 1_555 yes
H(5s) N(5) H(5a) 120.389(9) 1_555 1_555 1_555 yes
C(3) N(6) H(6a) 122.888(10) 1_555 1_555 1_555 yes
C(3) N(6) H(6s) 116.758(10) 1_555 1_555 1_555 yes
H(6a) N(6) H(6s) 119.126(9) 1_555 1_555 1_555 yes
O(6) C(6) C(11) 109.882(10) 1_555 1_555 1_555 yes
O(6) C(6) H(62) 109.634(9) 1_555 1_555 1_555 yes
O(6) C(6) H(61) 110.180(9) 1_555 1_555 1_555 yes
C(11) C(6) H(62) 111.338(9) 1_555 1_555 1_555 yes
C(11) C(6) H(61) 108.621(9) 1_555 1_555 1_555 yes
H(62) C(6) H(61) 107.143(9) 1_555 1_555 1_555 yes
O(6) C(7) C(8) 110.511(10) 1_555 1_555 1_555 yes
O(6) C(7) H(72) 109.777(10) 1_555 1_555 1_555 yes
O(6) C(7) H(71) 110.041(9) 1_555 1_555 1_555 yes
C(8) C(7) H(72) 109.950(9) 1_555 1_555 1_555 yes
C(8) C(7) H(71) 108.483(9) 1_555 1_555 1_555 yes
H(72) C(7) H(71) 108.031(10) 1_555 1_555 1_555 yes
O(7) C(8) C(7) 110.477(9) 3_655 1_555 1_555 yes
O(7) C(8) H(81) 109.875(10) 3_655 1_555 1_555 yes
O(7) C(8) H(82) 109.930(9) 3_655 1_555 1_555 yes
C(7) C(8) H(81) 110.538(9) 1_555 1_555 1_555 yes
C(7) C(8) H(82) 107.905(10) 1_555 1_555 1_555 yes
H(81) C(8) H(82) 108.061(9) 1_555 1_555 1_555 yes
O(7) C(9) C(10) 108.037(9) 1_555 1_555 1_555 yes
O(7) C(9) H(91) 110.755(10) 1_555 1_555 1_555 yes
O(7) C(9) H(92) 110.401(10) 1_555 1_555 1_555 yes
C(10) C(9) H(91) 109.129(10) 1_555 1_555 1_555 yes
C(10) C(9) H(92) 110.254(9) 1_555 1_555 1_555 yes
H(91) C(9) H(92) 108.260(9) 1_555 1_555 1_555 yes
O(8) C(10) C(9) 108.336(10) 1_555 1_555 1_555 yes
O(8) C(10) H(101) 110.941(10) 1_555 1_555 1_555 yes
O(8) C(10) H(102) 110.109(9) 1_555 1_555 1_555 yes
C(9) C(10) H(101) 108.961(9) 1_555 1_555 1_555 yes
C(9) C(10) H(102) 110.354(9) 1_555 1_555 1_555 yes
H(101) C(10) H(102) 108.136(9) 1_555 1_555 1_555 yes
O(8) C(11) C(6) 113.929(9) 1_555 1_555 1_555 yes
O(8) C(11) H(111) 110.233(10) 1_555 1_555 1_555 yes
O(8) C(11) H(112) 105.563(10) 1_555 1_555 1_555 yes
C(6) C(11) H(111) 108.326(9) 1_555 1_555 1_555 yes
C(6) C(11) H(112) 110.063(9) 1_555 1_555 1_555 yes
H(111) C(11) H(112) 108.608(9) 1_555 1_555 1_555 yes
O(9) C(12) C(17) 109.358(10) 1_555 1_555 1_555 yes
O(9) C(12) H(121) 110.398(12) 1_555 1_555 1_555 yes
O(9) C(12) H(122) 110.080(12) 1_555 1_555 1_555 yes
C(17) C(12) H(121) 108.263(12) 1_555 1_555 1_555 yes
C(17) C(12) H(122) 110.486(12) 1_555 1_555 1_555 yes
H(121) C(12) H(122) 108.230(10) 1_555 1_555 1_555 yes
O(9) C(13) C(14) 107.136(11) 1_555 1_555 1_555 yes
O(9) C(13) H(131) 110.328(12) 1_555 1_555 1_555 yes
O(9) C(13) H(132) 110.762(11) 1_555 1_555 1_555 yes
C(14) C(13) H(131) 110.377(11) 1_555 1_555 1_555 yes
C(14) C(13) H(132) 109.963(12) 1_555 1_555 1_555 yes
H(131) C(13) H(132) 108.283(10) 1_555 1_555 1_555 yes
O(10) C(14) C(13) 107.292(11) 1_555 1_555 1_555 yes
O(10) C(14) H(142) 111.039(13) 1_555 1_555 1_555 yes
O(10) C(14) H(141) 110.693(11) 1_555 1_555 1_555 yes
C(13) C(14) H(142) 108.797(11) 1_555 1_555 1_555 yes
C(13) C(14) H(141) 110.373(12) 1_555 1_555 1_555 yes
H(142) C(14) H(141) 108.631(11) 1_555 1_555 1_555 yes
O(10) C(15) C(16) 114.324(11) 1_555 1_555 1_555 yes
O(10) C(15) H(151) 105.455(11) 1_555 1_555 1_555 yes
O(10) C(15) H(152) 109.768(14) 1_555 1_555 1_555 yes
C(16) C(15) H(151) 109.750(14) 1_555 1_555 1_555 yes
C(16) C(15) H(152) 108.438(11) 1_555 1_555 1_555 yes
H(151) C(15) H(152) 108.987(10) 1_555 1_555 1_555 yes
O(11) C(16) C(15) 109.678(11) 1_555 1_555 1_555 yes
O(11) C(16) H(162) 109.667(11) 1_555 1_555 1_555 yes
O(11) C(16) H(161) 109.954(13) 1_555 1_555 1_555 yes
C(15) C(16) H(162) 111.699(13) 1_555 1_555 1_555 yes
C(15) C(16) H(161) 108.905(10) 1_555 1_555 1_555 yes
H(162) C(16) H(161) 106.891(11) 1_555 1_555 1_555 yes
O(11) C(17) C(12) 109.655(11) 3_576 1_555 1_555 yes
O(11) C(17) H(172) 109.891(12) 3_576 1_555 1_555 yes
O(11) C(17) H(171) 110.079(11) 3_576 1_555 1_555 yes
C(12) C(17) H(172) 109.968(11) 1_555 1_555 1_555 yes
C(12) C(17) H(171) 108.859(11) 1_555 1_555 1_555 yes
H(172) C(17) H(171) 108.365(11) 1_555 1_555 1_555 yes
O(1) C(1) N(1) 121.081(10) 1_555 1_555 1_555 yes
O(1) C(1) N(2) 120.566(10) 1_555 1_555 1_555 yes
N(1) C(1) N(2) 118.353(10) 1_555 1_555 1_555 yes
O(5) C(5) N(9) 120.570(10) 1_555 1_555 1_555 yes
O(5) C(5) N(10) 120.917(10) 1_555 1_555 1_555 yes
N(9) C(5) N(10) 118.497(10) 1_555 1_555 1_555 yes
O(4) C(4) N(7) 121.305(10) 1_555 1_555 1_555 yes
O(4) C(4) N(8) 120.912(9) 1_555 1_555 1_555 yes
N(7) C(4) N(8) 117.782(9) 1_555 1_555 1_555 yes
O(2) C(2) N(3) 121.074(10) 1_555 1_555 1_555 yes
O(2) C(2) N(4) 120.264(10) 1_555 1_555 1_555 yes
N(3) C(2) N(4) 118.662(9) 1_555 1_555 1_555 yes
O(3) C(3) N(5) 121.298(9) 1_555 1_555 1_555 yes
O(3) C(3) N(6) 120.326(10) 1_555 1_555 1_555 yes
N(5) C(3) N(6) 118.373(9) 1_555 1_555 1_555 yes

loop_
_geom_bond_atom_site_label_1
_geom_bond_atom_site_label_2
_geom_bond_distance
_geom_bond_site_symmetry_1
_geom_bond_site_symmetry_2
_geom_bond_publ_flag
O(6) C(6) 1.42033(15) 1_555 1_555 yes
O(6) C(7) 1.42026(16) 1_555 1_555 yes
O(7) C(8) 1.41231(15) 1_555 3_655 yes
O(7) C(9) 1.42014(15) 1_555 1_555 yes
O(8) C(10) 1.41980(15) 1_555 1_555 yes
O(8) C(11) 1.42513(16) 1_555 1_555 yes
O(9) C(12) 1.41211(18) 1_555 1_555 yes
O(9) C(13) 1.41749(18) 1_555 1_555 yes
O(10) C(14) 1.41803(19) 1_555 1_555 yes
O(10) C(15) 1.4245(2) 1_555 1_555 yes
O(11) C(16) 1.4190(2) 1_555 1_555 yes
O(11) C(17) 1.41900(18) 1_555 3_576 yes
O(1) C(1) 1.26492(15) 1_555 1_555 yes
O(5) C(5) 1.26838(15) 1_555 1_555 yes
O(4) C(4) 1.25786(14) 1_555 1_555 yes
O(2) C(2) 1.25966(14) 1_555 1_555 yes
O(3) C(3) 1.26152(14) 1_555 1_555 yes
N(1) C(1) 1.33912(14) 1_555 1_555 yes
N(1) H(1s) 1.01503(11) 1_555 1_555 yes
N(1) H(1a) 1.01158(12) 1_555 1_555 yes
N(2) C(1) 1.34661(13) 1_555 1_555 yes
N(2) H(2s) 1.01494(12) 1_555 1_555 yes
N(2) H(2a) 1.00748(12) 1_555 1_555 yes
N(9) C(5) 1.34152(13) 1_555 1_555 yes
N(9) H(9s) 1.01618(11) 1_555 1_555 yes
N(9) H(9a) 1.01762(11) 1_555 1_555 yes
N(10) C(5) 1.34561(14) 1_555 1_555 yes
N(10) H(10s) 1.00796(11) 1_555 1_555 yes
N(10) H(10a) 1.01137(12) 1_555 1_555 yes
N(7) C(4) 1.34950(12) 1_555 1_555 yes
N(7) H(7a) 1.00967(10) 1_555 1_555 yes
N(7) H(7s) 1.02083(10) 1_555 1_555 yes
N(8) C(4) 1.34810(13) 1_555 1_555 yes
N(8) H(8a) 1.01074(10) 1_555 1_555 yes
N(8) H(8s) 1.02093(9) 1_555 1_555 yes
N(3) C(2) 1.34390(13) 1_555 1_555 yes
N(3) H(3s) 1.01878(10) 1_555 1_555 yes
N(3) H(3a) 1.01379(10) 1_555 1_555 yes
N(4) C(2) 1.35279(13) 1_555 1_555 yes
N(4) H(4s) 1.01415(10) 1_555 1_555 yes
N(4) H(4a) 1.01250(10) 1_555 1_555 yes
N(5) C(3) 1.34146(13) 1_555 1_555 yes
N(5) H(5s) 1.01892(10) 1_555 1_555 yes
N(5) H(5a) 1.01622(10) 1_555 1_555 yes
N(6) C(3) 1.35033(13) 1_555 1_555 yes
N(6) H(6a) 1.01292(11) 1_555 1_555 yes
N(6) H(6s) 1.00841(10) 1_555 1_555 yes
C(6) C(11) 1.51396(16) 1_555 1_555 yes
C(6) H(62) 1.10419(11) 1_555 1_555 yes
C(6) H(61) 1.10368(11) 1_555 1_555 yes
C(7) C(8) 1.50600(15) 1_555 1_555 yes
C(7) H(72) 1.10164(11) 1_555 1_555 yes
C(7) H(71) 1.10688(11) 1_555 1_555 yes
C(8) H(81) 1.10355(11) 1_555 1_555 yes
C(8) H(82) 1.10636(11) 1_555 1_555 yes
C(9) C(10) 1.50712(16) 1_555 1_555 yes
C(9) H(91) 1.10071(11) 1_555 1_555 yes
C(9) H(92) 1.10227(12) 1_555 1_555 yes
C(10) H(101) 1.09573(12) 1_555 1_555 yes
C(10) H(102) 1.10364(11) 1_555 1_555 yes
C(11) H(111) 1.09809(10) 1_555 1_555 yes
C(11) H(112) 1.09637(11) 1_555 1_555 yes
C(12) C(17) 1.5063(2) 1_555 1_555 yes
C(12) H(121) 1.10325(12) 1_555 1_555 yes
C(12) H(122) 1.10745(13) 1_555 1_555 yes
C(13) C(14) 1.5088(2) 1_555 1_555 yes
C(13) H(131) 1.10506(13) 1_555 1_555 yes
C(13) H(132) 1.10271(13) 1_555 1_555 yes
C(14) H(142) 1.09579(14) 1_555 1_555 yes
C(14) H(141) 1.10323(13) 1_555 1_555 yes
C(15) C(16) 1.5143(2) 1_555 1_555 yes
C(15) H(151) 1.09572(15) 1_555 1_555 yes
C(15) H(152) 1.10538(13) 1_555 1_555 yes
C(16) H(162) 1.10759(14) 1_555 1_555 yes
C(16) H(161) 1.10002(13) 1_555 1_555 yes
C(17) H(172) 1.10073(14) 1_555 1_555 yes
C(17) H(171) 1.10269(12) 1_555 1_555 yes
